data_4313291
loop_
_publ_author_name
'Jenny Y. Yang'
'Matthew P. Shores'
'Jennifer J. Sokol'
'Jeffrey R. Long'

_publ_contact_author
;
        Jeffrey R. Long
        Department of Chemistry
        University of California, Berkeley
        United States of America
;
_publ_contact_author_email jlong@cchem.berkeley.edu
_publ_contact_author_fax '510 643-3832'
_publ_contact_author_phone '510 642-0860'
_publ_section_title
;
 High-Nuclearity Metal-Cyanide Clusters: Synthesis, Magnetic Properties,
 and Inclusion Behavior of Open-Cage Species Incorporating [(tach)M(CN)3]
 (M = Cr, Fe, Co) Complexes
;
_journal_name_full 'Inorganic Chemistry'
_journal_page_first 1403
_journal_page_last 1419
_journal_paper_doi 10.1021/ic026065f
_journal_volume 42
_journal_year 2003
_chemical_compound_source synthetic
_chemical_formula_structural
;
 [(C6H15N3)Fe(CF3SO3)2(CH3CN)]
;
_chemical_formula_sum 'C10 H18 F6 Fe N4 O6 S2'
_chemical_formula_weight 524.25
_chemical_name_systematic
; 
 ? 
;
_space_group_IT_number 14
_symmetry_cell_setting monoclinic
_symmetry_Int_Tables_number 14
_symmetry_space_group_name_Hall '-P 2yn'
_symmetry_space_group_name_H-M 'P 1 21/n 1'
_atom_sites_solution_hydrogens geom
_atom_sites_solution_primary direct
_atom_sites_solution_secondary difmap
_audit_creation_method SHELXL
_cell_angle_alpha 90.00
_cell_angle_beta 94.780(8)
_cell_angle_gamma 90.00
_cell_formula_units_Z 4
_cell_length_a 8.247(3)
_cell_length_b 18.282(7)
_cell_length_c 13.049(5)
_cell_measurement_temperature 153(2)
_cell_volume 1960.6(13)
_computing_cell_refinement
;
  SMART (Siemens, 1995), SAINT (Siemens, 1995)
;
_computing_data_collection 'SMART (Siemens, 1995)'
_computing_data_reduction
;
  SAINT (Siemens, 1995), XPREP (Siemens, 1995)
;
_computing_structure_refinement 'SHELXL-93 (Sheldrick, 1993)'
_computing_structure_solution 'SHELXS-86 (Sheldrick, 1990)'
_diffrn_ambient_temperature 153(2)
_diffrn_measurement_device SMART
_diffrn_measurement_method 'omega scans with profile analysis'
_diffrn_radiation_monochromator graphite
_diffrn_radiation_source 'fine-focus sealed tube'
_diffrn_radiation_type MoK\a
_diffrn_radiation_wavelength 0.71073
_diffrn_reflns_av_R_equivalents 0.0205
_diffrn_reflns_av_sigmaI/netI 0.0440
_diffrn_reflns_limit_h_max 4
_diffrn_reflns_limit_h_min -8
_diffrn_reflns_limit_k_max 20
_diffrn_reflns_limit_k_min -21
_diffrn_reflns_limit_l_max 15
_diffrn_reflns_limit_l_min -3
_diffrn_reflns_number 3981
_diffrn_reflns_theta_max 25.54
_diffrn_reflns_theta_min 1.92
_exptl_absorpt_coefficient_mu 1.074
_exptl_absorpt_correction_T_max 0.927945
_exptl_absorpt_correction_T_min -0.059920
_exptl_absorpt_correction_type multi-scan
_exptl_absorpt_process_details 'Blessing, Acta Cryst. (1995) A51 33'
_exptl_crystal_colour colorless
_exptl_crystal_density_diffrn 1.776
_exptl_crystal_density_meas ?
_exptl_crystal_description block
_exptl_crystal_F_000 1064
_exptl_crystal_size_max 0.35
_exptl_crystal_size_mid 0.25
_exptl_crystal_size_min 0.10
_refine_diff_density_max 0.372
_refine_diff_density_min -0.263
_refine_diff_density_rms 0.047
_refine_ls_extinction_method none
_refine_ls_goodness_of_fit_all 0.931
_refine_ls_goodness_of_fit_obs 1.063
_refine_ls_matrix_type full
_refine_ls_number_parameters 263
_refine_ls_number_reflns 2202
_refine_ls_number_restraints 0
_refine_ls_restrained_S_all 0.931
_refine_ls_restrained_S_obs 1.063
_refine_ls_R_factor_all 0.0456
_refine_ls_R_factor_obs 0.0317
_refine_ls_shift/esd_max 0.001
_refine_ls_shift/esd_mean 0.000
_refine_ls_structure_factor_coef Fsqd
_refine_ls_weighting_details 'w=1/[\s^2^(Fo^2^)+(0.0449P)^2^+0.0000P] where P=(Fo^2^+2Fc^2^)/3'
_refine_ls_weighting_scheme calc
_refine_ls_wR_factor_all 0.0770
_refine_ls_wR_factor_obs 0.0740
_reflns_number_observed 1635
_reflns_number_total 2202
_reflns_observed_criterion >2sigma(I)
_cod_data_source_file ic026065f-2_s2_02.cif
_cod_data_source_block 4
_cod_depositor_comments
;
The following automatic conversions were performed:

'_exptl_crystal_density_meas' value 'not measured' was changed to '?'
- the value is perceived as not measured.

Automatic conversion script
Id: cif_fix_values 3008 2015-01-20 13:52:24Z robertas 

The following automatic conversions were performed:

'_refine_ls_weighting_scheme' value '
calc w=1/[\s^2^(Fo^2^)+(0.0449P)^2^+0.0000P] where
P=(Fo^2^+2Fc^2^)/3' was changed to 'calc'. New tag
'_refine_ls_weighting_details' was created. The value of the new tag
was set to 'w=1/[\s^2^(Fo^2^)+(0.0449P)^2^+0.0000P] where
P=(Fo^2^+2Fc^2^)/3'.

Automatic conversion script
Id: cif_fix_values 3143 2015-03-26 13:38:13Z robertas 
;
_cod_original_cell_volume 1960.7(13)
_cod_database_code 4313291
_diffrn_measurement_detector 'CCD area detector'

loop_
_symmetry_equiv_pos_as_xyz
'x, y, z'
'-x+1/2, y+1/2, -z+1/2'
'-x, -y, -z'
'x-1/2, -y-1/2, z-1/2'

loop_
_atom_site_aniso_label
_atom_site_aniso_U_11
_atom_site_aniso_U_22
_atom_site_aniso_U_33
_atom_site_aniso_U_23
_atom_site_aniso_U_13
_atom_site_aniso_U_12
Fe1 0.0351(6) 0.0353(3) 0.0283(3) 0.0023(2) 0.0055(4) -0.0001(3)
N1 0.034(3) 0.039(2) 0.030(2) 0.0013(13) 0.008(2) 0.000(2)
N2 0.037(3) 0.040(2) 0.035(2) -0.0014(13) 0.003(2) -0.001(2)
N3 0.033(3) 0.041(2) 0.035(2) -0.0038(14) 0.009(2) -0.003(2)
C1 0.033(4) 0.044(2) 0.034(2) 0.008(2) 0.004(3) 0.002(2)
C2 0.038(4) 0.058(2) 0.030(2) 0.007(2) -0.002(3) 0.006(2)
C3 0.037(4) 0.051(2) 0.031(2) 0.000(2) -0.002(3) -0.002(2)
C4 0.025(4) 0.053(2) 0.049(3) 0.002(2) -0.002(3) 0.000(2)
C5 0.028(4) 0.042(2) 0.043(2) -0.001(2) 0.007(3) 0.007(2)
C6 0.042(4) 0.037(2) 0.050(2) 0.005(2) 0.006(3) 0.003(2)
O1 0.042(3) 0.065(2) 0.034(2) 0.0005(12) 0.002(2) -0.023(2)
O2 0.050(3) 0.088(2) 0.037(2) 0.0090(14) 0.010(2) -0.019(2)
O3 0.048(3) 0.072(2) 0.085(2) 0.027(2) -0.003(2) 0.009(2)
S1 0.0408(12) 0.0490(6) 0.0357(6) 0.0041(5) 0.0059(8) -0.0069(6)
C7 0.084(6) 0.064(3) 0.057(3) -0.008(2) 0.024(4) -0.021(3)
F1 0.094(3) 0.128(2) 0.056(2) -0.032(2) 0.036(2) -0.046(2)
F2 0.114(4) 0.113(2) 0.112(3) -0.047(2) 0.043(3) -0.072(3)
F3 0.141(5) 0.087(2) 0.135(3) 0.008(2) 0.028(3) 0.051(2)
O4 0.051(2) 0.0423(14) 0.0357(15) 0.0044(11) 0.003(2) -0.0093(14)
O5 0.056(3) 0.099(2) 0.045(2) 0.021(2) 0.019(2) -0.004(2)
O6 0.034(3) 0.076(2) 0.053(2) 0.021(2) -0.013(2) -0.003(2)
S2 0.0413(14) 0.0500(6) 0.0402(7) 0.0106(5) 0.0104(9) -0.0038(6)
C8 0.059(6) 0.042(3) 0.059(3) 0.010(2) -0.005(4) -0.004(3)
F4 0.103(3) 0.068(2) 0.059(2) -0.0097(12) 0.022(2) 0.0045(15)
F5 0.091(3) 0.051(2) 0.117(2) 0.0043(14) -0.017(2) -0.025(2)
F6 0.075(4) 0.067(2) 0.088(2) -0.003(2) -0.021(2) 0.021(2)
N4 0.041(3) 0.051(2) 0.047(2) 0.003(2) 0.006(2) 0.007(2)
C9 0.037(4) 0.050(2) 0.047(3) 0.003(2) 0.002(3) 0.000(2)
C10 0.058(5) 0.087(3) 0.073(3) -0.020(3) 0.018(3) 0.017(3)

loop_
_atom_site_label
_atom_site_type_symbol
_atom_site_fract_x
_atom_site_fract_y
_atom_site_fract_z
_atom_site_U_iso_or_equiv
_atom_site_thermal_displace_type
_atom_site_occupancy
_atom_site_calc_flag
_atom_site_refinement_flags
_atom_site_disorder_group
Fe1 Fe 0.07383(7) 0.20177(2) 0.36981(4) 0.0327(2) Uani 1 d . .
N1 N 0.0015(4) 0.11928(14) 0.4738(2) 0.0342(10) Uani 1 d . .
H1A H -0.0672(4) 0.13988(14) 0.5155(2) 0.041 Uiso 1 calc R .
H1B H -0.0546(4) 0.08474(14) 0.4367(2) 0.041 Uiso 1 calc R .
N2 N 0.2368(4) 0.24359(14) 0.4933(2) 0.0372(10) Uani 1 d . .
H2A H 0.3048(4) 0.27551(14) 0.4664(2) 0.045 Uiso 1 calc R .
H2B H 0.1775(4) 0.26887(14) 0.5361(2) 0.045 Uiso 1 calc R .
N3 N 0.2694(4) 0.13002(15) 0.3280(2) 0.0362(10) Uani 1 d . .
H3A H 0.2266(4) 0.09618(15) 0.2835(2) 0.043 Uiso 1 calc R .
H3B H 0.3404(4) 0.15679(15) 0.2950(2) 0.043 Uiso 1 calc R .
C1 C 0.1333(5) 0.0826(2) 0.5391(3) 0.0369(13) Uani 1 d . .
H1 H 0.0835(5) 0.0462(2) 0.5819(3) 0.044 Uiso 1 calc R .
C2 C 0.2245(5) 0.1376(2) 0.6099(3) 0.0426(13) Uani 1 d . .
H2C H 0.2885(5) 0.1112(2) 0.6635(3) 0.051 Uiso 1 calc R .
H2D H 0.1458(5) 0.1670(2) 0.6427(3) 0.051 Uiso 1 calc R .
C3 C 0.3379(5) 0.1889(2) 0.5561(3) 0.0396(12) Uani 1 d . .
H3 H 0.4071(5) 0.2152(2) 0.6087(3) 0.048 Uiso 1 calc R .
C4 C 0.4461(5) 0.1469(2) 0.4881(3) 0.0426(13) Uani 1 d . .
H4A H 0.5018(5) 0.1819(2) 0.4474(3) 0.051 Uiso 1 calc R .
H4B H 0.5285(5) 0.1215(2) 0.5320(3) 0.051 Uiso 1 calc R .
C5 C 0.3606(5) 0.0916(2) 0.4156(3) 0.0378(12) Uani 1 d . .
H5 H 0.4436(5) 0.0607(2) 0.3879(3) 0.045 Uiso 1 calc R .
C6 C 0.2478(5) 0.0426(2) 0.4717(3) 0.0430(13) Uani 1 d . .
H6A H 0.3138(5) 0.0088(2) 0.5146(3) 0.052 Uiso 1 calc R .
H6B H 0.1827(5) 0.0139(2) 0.4211(3) 0.052 Uiso 1 calc R .
O1 O -0.0853(4) 0.15799(14) 0.2402(2) 0.0469(9) Uani 1 d . .
O2 O -0.2858(4) 0.08745(15) 0.3233(2) 0.0578(10) Uani 1 d . .
O3 O -0.3704(4) 0.1621(2) 0.1747(3) 0.0687(11) Uani 1 d . .
S1 S -0.2437(2) 0.12180(5) 0.23073(8) 0.0417(4) Uani 1 d . .
C7 C -0.2063(9) 0.0459(3) 0.1462(4) 0.067(2) Uani 1 d . .
F1 F -0.1382(4) 0.0672(2) 0.0643(2) 0.0908(11) Uani 1 d . .
F2 F -0.3414(5) 0.0118(2) 0.1151(3) 0.111(2) Uani 1 d . .
F3 F -0.1090(5) -0.0020(2) 0.1954(3) 0.120(2) Uani 1 d . .
O4 O 0.1450(3) 0.28225(12) 0.2589(2) 0.0430(8) Uani 1 d . .
O5 O 0.3074(4) 0.3560(2) 0.1542(2) 0.0661(10) Uani 1 d . .
O6 O 0.4113(4) 0.3248(2) 0.3307(2) 0.0552(11) Uani 1 d . .
S2 S 0.2741(2) 0.33645(5) 0.25645(9) 0.0434(5) Uani 1 d . .
C8 C 0.1753(8) 0.4178(2) 0.3044(4) 0.054(2) Uani 1 d . .
F4 F 0.1191(4) 0.40545(12) 0.3940(2) 0.0756(9) Uani 1 d . .
F5 F 0.2775(4) 0.47339(13) 0.3154(2) 0.0876(10) Uani 1 d . .
F6 F 0.0537(4) 0.43948(14) 0.2384(2) 0.0781(11) Uani 1 d . .
N4 N -0.1203(4) 0.2724(2) 0.4155(2) 0.0461(11) Uani 1 d . .
C9 C -0.2007(6) 0.3066(2) 0.4618(3) 0.0448(14) Uani 1 d . .
C10 C -0.3056(6) 0.3509(2) 0.5219(4) 0.072(2) Uani 1 d . .
H10A H -0.3417(33) 0.3220(6) 0.5771(16) 0.108 Uiso 1 calc R .
H10B H -0.3981(20) 0.3672(15) 0.4785(7) 0.108 Uiso 1 calc R .
H10C H -0.2459(12) 0.3924(10) 0.5496(20) 0.108 Uiso 1 calc R .

loop_
_atom_type_symbol
_atom_type_description
_atom_type_scat_dispersion_real
_atom_type_scat_dispersion_imag
_atom_type_scat_source
C C 0.0033 0.0016 'International Tables Vol C Tables 4.2.6.8 and 6.1.1.4'
H H 0.0000 0.0000 'International Tables Vol C Tables 4.2.6.8 and 6.1.1.4'
N N 0.0061 0.0033 'International Tables Vol C Tables 4.2.6.8 and 6.1.1.4'
O O 0.0106 0.0060 'International Tables Vol C Tables 4.2.6.8 and 6.1.1.4'
F F 0.0171 0.0103 'International Tables Vol C Tables 4.2.6.8 and 6.1.1.4'
S S 0.1246 0.1234 'International Tables Vol C Tables 4.2.6.8 and 6.1.1.4'
Fe Fe 0.3463 0.8444 'International Tables Vol C Tables 4.2.6.8 and 6.1.1.4'

loop_
_geom_angle_atom_site_label_1
_geom_angle_atom_site_label_2
_geom_angle_atom_site_label_3
_geom_angle
_geom_angle_site_symmetry_1
_geom_angle_site_symmetry_3
_geom_angle_publ_flag
N1 Fe1 N2 88.01(12) . . ?
N1 Fe1 O4 177.57(10) . . ?
N2 Fe1 O4 94.11(10) . . ?
N1 Fe1 N4 89.65(11) . . ?
N2 Fe1 N4 90.68(12) . . ?
O4 Fe1 N4 91.52(10) . . ?
N1 Fe1 N3 89.20(11) . . ?
N2 Fe1 N3 88.40(12) . . ?
O4 Fe1 N3 89.67(10) . . ?
N4 Fe1 N3 178.55(12) . . ?
N1 Fe1 O1 92.93(11) . . ?
N2 Fe1 O1 177.89(10) . . ?
O4 Fe1 O1 84.91(10) . . ?
N4 Fe1 O1 91.21(12) . . ?
N3 Fe1 O1 89.72(11) . . ?
C1 N1 Fe1 116.8(2) . . ?
C3 N2 Fe1 117.2(2) . . ?
C5 N3 Fe1 115.3(2) . . ?
N1 C1 C2 110.5(3) . . ?
N1 C1 C6 110.1(3) . . ?
C2 C1 C6 111.6(3) . . ?
C1 C2 C3 114.5(3) . . ?
N2 C3 C4 110.1(3) . . ?
N2 C3 C2 108.9(3) . . ?
C4 C3 C2 111.6(3) . . ?
C5 C4 C3 115.9(3) . . ?
N3 C5 C4 110.0(3) . . ?
N3 C5 C6 110.9(3) . . ?
C4 C5 C6 111.3(3) . . ?
C5 C6 C1 115.3(3) . . ?
S1 O1 Fe1 134.49(14) . . ?
O2 S1 O3 116.1(2) . . ?
O2 S1 O1 114.0(2) . . ?
O3 S1 O1 114.8(2) . . ?
O2 S1 C7 104.1(2) . . ?
O3 S1 C7 103.7(3) . . ?
O1 S1 C7 101.6(2) . . ?
F1 C7 F2 107.5(5) . . ?
F1 C7 F3 108.1(5) . . ?
F2 C7 F3 107.6(5) . . ?
F1 C7 S1 112.0(3) . . ?
F2 C7 S1 111.6(4) . . ?
F3 C7 S1 109.8(4) . . ?
S2 O4 Fe1 135.4(2) . . ?
O5 S2 O6 117.6(2) . . ?
O5 S2 O4 112.8(2) . . ?
O6 S2 O4 114.7(2) . . ?
O5 S2 C8 104.0(2) . . ?
O6 S2 C8 103.7(2) . . ?
O4 S2 C8 101.5(2) . . ?
F4 C8 F5 107.8(4) . . ?
F4 C8 F6 109.0(4) . . ?
F5 C8 F6 106.4(4) . . ?
F4 C8 S2 111.4(3) . . ?
F5 C8 S2 111.4(4) . . ?
F6 C8 S2 110.7(3) . . ?
C9 N4 Fe1 163.2(4) . . ?
N4 C9 C10 179.8(5) . . ?

loop_
_geom_bond_atom_site_label_1
_geom_bond_atom_site_label_2
_geom_bond_distance
_geom_bond_site_symmetry_2
_geom_bond_publ_flag
Fe1 N1 2.146(3) . ?
Fe1 N2 2.151(3) . ?
Fe1 O4 2.179(2) . ?
Fe1 N4 2.179(3) . ?
Fe1 N3 2.183(3) . ?
Fe1 O1 2.204(3) . ?
N1 C1 1.484(5) . ?
N2 C3 1.500(5) . ?
N3 C5 1.491(5) . ?
C1 C2 1.523(5) . ?
C1 C6 1.529(4) . ?
C2 C3 1.535(5) . ?
C3 C4 1.518(5) . ?
C4 C5 1.518(5) . ?
C5 C6 1.522(5) . ?
O1 S1 1.460(3) . ?
O2 S1 1.430(2) . ?
O3 S1 1.430(3) . ?
S1 C7 1.816(5) . ?
C7 F1 1.307(4) . ?
C7 F2 1.311(6) . ?
C7 F3 1.318(6) . ?
O4 S2 1.457(3) . ?
O5 S2 1.430(3) . ?
O6 S2 1.444(3) . ?
S2 C8 1.831(4) . ?
C8 F4 1.313(4) . ?
C8 F5 1.320(5) . ?
C8 F6 1.327(5) . ?
N4 C9 1.123(4) . ?
C9 C10 1.460(5) . ?
